data_4106977
loop_
_publ_author_name
'Shaozhong Ge'
'John F. Hartwig'

_publ_section_title
;
 Nickel-Catalyzed Asymmetric \a-Arylation and Heteroarylation of Ketones
 with Chloroarenes: Effect of Halide on Selectivity, Oxidation State, and
 Room-Temperature Reactions
;
_journal_name_full 'Journal of the American Chemical Society'
_journal_page_first 16330
_journal_page_last 16333
_journal_paper_doi 10.1021/ja2082087
_journal_volume 133
_journal_year 2011
_chemical_absolute_configuration ad
_chemical_formula_moiety 'C88 H64 Cl2 Ni2 P4 '
_chemical_formula_sum 'C88 H64 Cl2 Ni2 P4'
_chemical_formula_weight 1433.59
_chemical_name_systematic
; 
? 
;
_space_group_IT_number 96
_symmetry_cell_setting tetragonal
_symmetry_space_group_name_Hall 'P 4nw 2abw'
_symmetry_space_group_name_H-M 'P 43 21 2'
_atom_sites_solution_hydrogens geom
_atom_sites_solution_primary direct
_atom_sites_solution_secondary difmap
_audit_creation_method SHELXL-97
_audit_update_record
; 
? 
;
_cell_angle_alpha 90.00
_cell_angle_beta 90.00
_cell_angle_gamma 90.00
_cell_formula_units_Z 4
_cell_length_a 13.9103(5)
_cell_length_b 13.9103(5)
_cell_length_c 35.535(3)
_cell_measurement_reflns_used 9422
_cell_measurement_temperature 173(2)
_cell_measurement_theta_max 66.08
_cell_measurement_theta_min 4.04
_cell_volume 6875.9(7)
_computing_cell_refinement 'SAINT V7.68A (Bruker, 2005)'
_computing_data_collection 'APEX2 V2010.11-3 (Bruker, 2010)'
_computing_data_reduction
; 
SAINT V7.68A, XPREP V2005/2, SADABS V2007/4, TWINABS V2007/5 
(Bruker, 2005 & 2007) 
;
_computing_molecular_graphics
; 
SHELXTL V6.12 (Bruker, 2005), CrystalMaker v2.1.3 (CrystalMaker, 1994) 
;
_computing_publication_material 'XCIF V6.12 (Bruker, 2005)'
_computing_structure_refinement 'SHELXTL V6.12 (Bruker, 2005)'
_computing_structure_solution 'SHELXTL V6.12 (Bruker, 2005)'
_diffrn_ambient_temperature 173(2)
_diffrn_measured_fraction_theta_full 0.976
_diffrn_measured_fraction_theta_max 0.976
_diffrn_measurement_device 'Bruker Kappa/ApexII CCD'
_diffrn_measurement_method 'profile data from \f and \w scans'
_diffrn_radiation_monochromator graphite
_diffrn_radiation_source 'fine-focus sealed tube'
_diffrn_radiation_type CuK\a
_diffrn_radiation_wavelength 1.54178
_diffrn_radiation_wavelength_id Compound5
_diffrn_reflns_av_R_equivalents 0.0636
_diffrn_reflns_av_sigmaI/netI 0.0373
_diffrn_reflns_limit_h_max 16
_diffrn_reflns_limit_h_min -11
_diffrn_reflns_limit_k_max 15
_diffrn_reflns_limit_k_min -16
_diffrn_reflns_limit_l_max 42
_diffrn_reflns_limit_l_min -39
_diffrn_reflns_number 49083
_diffrn_reflns_theta_full 68.10
_diffrn_reflns_theta_max 68.10
_diffrn_reflns_theta_min 3.41
_exptl_absorpt_coefficient_mu 2.645
_exptl_absorpt_correction_T_max 0.9054
_exptl_absorpt_correction_T_min 0.7364
_exptl_absorpt_correction_type integration
_exptl_absorpt_process_details 'SHELXTL/XPREP V2005/2 (Bruker, 2005)'
_exptl_crystal_colour red
_exptl_crystal_density_diffrn 1.385
_exptl_crystal_description prism
_exptl_crystal_F_000 2968
_exptl_crystal_id Compound5
_exptl_crystal_preparation
; 
The data crystal was mounted using oil (Parantone-N, Exxon) to a 
0.3 mm cryo-loop (Hampton Research) with the (1 0 1) scattering 
planes roughly normal to the spindle axis. 
;
_exptl_crystal_size_max 0.161
_exptl_crystal_size_mid 0.091
_exptl_crystal_size_min 0.045
_refine_diff_density_max 0.279
_refine_diff_density_min -0.367
_refine_diff_density_rms 0.044
_refine_ls_abs_structure_details 'Flack (1983),  2426 Friedels'
_refine_ls_abs_structure_Flack 0.021(15)
_refine_ls_extinction_method none
_refine_ls_goodness_of_fit_ref 1.032
_refine_ls_hydrogen_treatment noref
_refine_ls_matrix_type full
_refine_ls_number_parameters 433
_refine_ls_number_reflns 5995
_refine_ls_number_restraints 0
_refine_ls_restrained_S_all 1.032
_refine_ls_R_factor_all 0.0459
_refine_ls_R_factor_gt 0.0358
_refine_ls_shift/su_max 0.001
_refine_ls_shift/su_mean 0.000
_refine_ls_structure_factor_coef Fsqd
_refine_ls_weighting_details 'calc w=1/[\s^2^(Fo^2^)+(0.0473P)^2^+0.0000P] where P=(Fo^2^+2Fc^2^)/3'
_refine_ls_weighting_scheme calc
_refine_ls_wR_factor_gt 0.0777
_refine_ls_wR_factor_ref 0.0815
_reflns_number_gt 5169
_reflns_number_total 5995
_reflns_threshold_expression >2sigma(I)
_cod_data_source_file ja2082087_si_003.cif
_cod_data_source_block Compound5
_cod_original_cell_volume 6875.8(7)
_cod_database_code 4106977

loop_
_symmetry_equiv_pos_as_xyz
'x, y, z'
'-x, -y, z+1/2'
'-y+1/2, x+1/2, z+3/4'
'y+1/2, -x+1/2, z+1/4'
'-x+1/2, y+1/2, -z+3/4'
'x+1/2, -y+1/2, -z+1/4'
'y, x, -z'
'-y, -x, -z+1/2'

loop_
_atom_site_label
_atom_site_type_symbol
_atom_site_fract_x
_atom_site_fract_y
_atom_site_fract_z
_atom_site_U_iso_or_equiv
_atom_site_adp_type
_atom_site_occupancy
_atom_site_symmetry_multiplicity
_atom_site_calc_flag
_atom_site_refinement_flags
Ni1 Ni 0.08059(3) 0.08344(3) 0.251454(12) 0.02975(11) Uani 1 1 d .
Cl1 Cl -0.01076(5) 0.01676(5) 0.201983(18) 0.03903(17) Uani 1 1 d .
P1 P 0.23644(4) 0.05750(4) 0.25262(2) 0.02867(15) Uani 1 1 d .
P2 P 0.09006(4) 0.24159(4) 0.25254(2) 0.02742(14) Uani 1 1 d .
C1 C 0.27698(18) -0.05923(18) 0.23379(7) 0.0314(6) Uani 1 1 d .
C2 C 0.2115(2) -0.1123(2) 0.21252(8) 0.0410(7) Uani 1 1 d .
H2 H 0.1498 -0.0860 0.2074 0.049 Uiso 1 1 calc R
C3 C 0.2344(2) -0.2019(2) 0.19879(8) 0.0461(8) Uani 1 1 d .
H3 H 0.1886 -0.2369 0.1844 0.055 Uiso 1 1 calc R
C4 C 0.3237(2) -0.2410(2) 0.20581(8) 0.0456(8) Uani 1 1 d .
H4 H 0.3398 -0.3027 0.1963 0.055 Uiso 1 1 calc R
C5 C 0.3890(2) -0.1900(2) 0.22672(10) 0.0559(9) Uani 1 1 d .
H5 H 0.4508 -0.2163 0.2314 0.067 Uiso 1 1 calc R
C6 C 0.3655(2) -0.10042(19) 0.24101(9) 0.0471(8) Uani 1 1 d .
H6 H 0.4109 -0.0668 0.2560 0.057 Uiso 1 1 calc R
C7 C 0.29772(19) 0.06498(18) 0.29796(8) 0.0324(6) Uani 1 1 d .
C8 C 0.3967(2) 0.07561(18) 0.30242(8) 0.0386(7) Uani 1 1 d .
H8 H 0.4367 0.0808 0.2809 0.046 Uiso 1 1 calc R
C9 C 0.4373(2) 0.0787(2) 0.33803(9) 0.0492(8) Uani 1 1 d .
H9 H 0.5050 0.0852 0.3407 0.059 Uiso 1 1 calc R
C10 C 0.3803(3) 0.0723(2) 0.36956(9) 0.0561(9) Uani 1 1 d .
H10 H 0.4085 0.0746 0.3939 0.067 Uiso 1 1 calc R
C11 C 0.2814(3) 0.0626(2) 0.36566(9) 0.0534(9) Uani 1 1 d .
H11 H 0.2417 0.0585 0.3873 0.064 Uiso 1 1 calc R
C12 C 0.2410(2) 0.05885(19) 0.33028(7) 0.0391(7) Uani 1 1 d .
H12 H 0.1733 0.0520 0.3278 0.047 Uiso 1 1 calc R
C13 C 0.29378(17) 0.14621(18) 0.22149(7) 0.0281(6) Uani 1 1 d .
C14 C 0.30569(18) 0.11860(19) 0.18304(7) 0.0343(6) Uani 1 1 d .
H14 H 0.2930 0.0542 0.1757 0.041 Uiso 1 1 calc R
C15 C 0.3350(2) 0.1837(2) 0.15679(8) 0.0387(6) Uani 1 1 d .
H15 H 0.3412 0.1639 0.1313 0.046 Uiso 1 1 calc R
C16 C 0.35652(18) 0.2794(2) 0.16648(8) 0.0356(6) Uani 1 1 d .
C17 C 0.3872(2) 0.3473(2) 0.13922(8) 0.0429(7) Uani 1 1 d .
H17 H 0.3918 0.3285 0.1136 0.051 Uiso 1 1 calc R
C18 C 0.4101(2) 0.4388(2) 0.14923(9) 0.0508(8) Uani 1 1 d .
H18 H 0.4310 0.4833 0.1307 0.061 Uiso 1 1 calc R
C19 C 0.4030(2) 0.4674(2) 0.18687(9) 0.0473(8) Uani 1 1 d .
H19 H 0.4208 0.5309 0.1938 0.057 Uiso 1 1 calc R
C20 C 0.37040(19) 0.40461(19) 0.21392(8) 0.0392(7) Uani 1 1 d .
H20 H 0.3642 0.4258 0.2392 0.047 Uiso 1 1 calc R
C21 C 0.34592(18) 0.30826(19) 0.20451(8) 0.0320(6) Uani 1 1 d .
C22 C 0.31001(17) 0.24108(18) 0.23196(7) 0.0292(6) Uani 1 1 d .
C23 C 0.28540(18) 0.27631(17) 0.27092(7) 0.0287(5) Uani 1 1 d .
C24 C 0.36065(19) 0.30099(19) 0.29659(8) 0.0328(6) Uani 1 1 d .
C25 C 0.45910(19) 0.29436(19) 0.28705(8) 0.0395(7) Uani 1 1 d .
H25 H 0.4767 0.2739 0.2625 0.047 Uiso 1 1 calc R
C26 C 0.5295(2) 0.3167(2) 0.31249(9) 0.0491(8) Uani 1 1 d .
H26 H 0.5951 0.3118 0.3053 0.059 Uiso 1 1 calc R
C27 C 0.5061(2) 0.3468(2) 0.34886(9) 0.0515(8) Uani 1 1 d .
H27 H 0.5556 0.3619 0.3663 0.062 Uiso 1 1 calc R
C28 C 0.4122(2) 0.3543(2) 0.35921(9) 0.0477(8) Uani 1 1 d .
H28 H 0.3967 0.3751 0.3839 0.057 Uiso 1 1 calc R
C29 C 0.3373(2) 0.3316(2) 0.33374(7) 0.0368(6) Uani 1 1 d .
C30 C 0.2398(2) 0.3358(2) 0.34419(7) 0.0400(7) Uani 1 1 d .
H30 H 0.2232 0.3555 0.3690 0.048 Uiso 1 1 calc R
C31 C 0.1687(2) 0.31235(19) 0.31954(7) 0.0345(6) Uani 1 1 d .
H31 H 0.1036 0.3150 0.3275 0.041 Uiso 1 1 calc R
C32 C 0.19015(18) 0.28401(17) 0.28219(7) 0.0288(6) Uani 1 1 d .
C33 C -0.01749(18) 0.30164(18) 0.27139(7) 0.0312(6) Uani 1 1 d .
C34 C -0.0252(2) 0.3992(2) 0.27688(9) 0.0510(8) Uani 1 1 d .
H34A H 0.0297 0.4387 0.2733 0.061 Uiso 1 1 calc R
C35 C -0.1117(3) 0.4414(2) 0.28752(9) 0.0539(9) Uani 1 1 d .
H35A H -0.1154 0.5090 0.2909 0.065 Uiso 1 1 calc R
C36 C -0.1909(2) 0.3861(2) 0.29306(8) 0.0468(8) Uani 1 1 d .
H36A H -0.2504 0.4147 0.2998 0.056 Uiso 1 1 calc R
C37 C -0.1839(2) 0.2894(3) 0.28882(12) 0.0741(12) Uani 1 1 d .
H37A H -0.2386 0.2500 0.2931 0.089 Uiso 1 1 calc R
C38 C -0.0978(2) 0.2482(2) 0.27833(11) 0.0634(10) Uani 1 1 d .
H38A H -0.0942 0.1803 0.2759 0.076 Uiso 1 1 calc R
C39 C 0.10514(18) 0.30544(18) 0.20786(7) 0.0296(6) Uani 1 1 d .
C40 C 0.13672(19) 0.40045(19) 0.20564(8) 0.0348(6) Uani 1 1 d .
H40 H 0.1533 0.4340 0.2280 0.042 Uiso 1 1 calc R
C41 C 0.1442(2) 0.4464(2) 0.17127(8) 0.0416(7) Uani 1 1 d .
H41 H 0.1658 0.5111 0.1701 0.050 Uiso 1 1 calc R
C42 C 0.1202(2) 0.3983(2) 0.13858(8) 0.0484(8) Uani 1 1 d .
H42 H 0.1253 0.4297 0.1149 0.058 Uiso 1 1 calc R
C43 C 0.0885(2) 0.3040(2) 0.14058(9) 0.0549(9) Uani 1 1 d .
H43 H 0.0721 0.2705 0.1182 0.066 Uiso 1 1 calc R
C44 C 0.0807(2) 0.2583(2) 0.17494(7) 0.0417(7) Uani 1 1 d .
H44 H 0.0584 0.1939 0.1760 0.050 Uiso 1 1 calc R

loop_
_atom_site_aniso_label
_atom_site_aniso_U_11
_atom_site_aniso_U_22
_atom_site_aniso_U_33
_atom_site_aniso_U_23
_atom_site_aniso_U_13
_atom_site_aniso_U_12
Ni1 0.0271(2) 0.0271(2) 0.0351(2) -0.0010(2) 0.0012(2) -0.00118(14)
Cl1 0.0455(4) 0.0413(4) 0.0303(3) 0.0066(3) -0.0073(3) -0.0147(3)
P1 0.0277(3) 0.0267(3) 0.0317(3) -0.0015(3) 0.0014(3) 0.0011(2)
P2 0.0264(3) 0.0265(3) 0.0293(3) -0.0006(3) 0.0007(3) 0.0010(2)
C1 0.0325(14) 0.0272(13) 0.0343(14) -0.0004(12) 0.0041(12) -0.0009(10)
C2 0.0465(18) 0.0386(17) 0.0379(17) -0.0025(14) -0.0049(14) 0.0055(12)
C3 0.064(2) 0.0394(16) 0.0353(16) -0.0084(13) -0.0049(15) 0.0024(15)
C4 0.061(2) 0.0297(16) 0.0464(18) -0.0050(15) 0.0056(16) 0.0080(13)
C5 0.0398(18) 0.0442(18) 0.084(2) -0.0099(18) -0.0027(18) 0.0126(13)
C6 0.0343(15) 0.0332(15) 0.074(2) -0.0068(16) -0.0025(15) 0.0020(11)
C7 0.0379(15) 0.0230(13) 0.0364(15) 0.0006(12) -0.0004(13) 0.0024(10)
C8 0.0393(16) 0.0303(15) 0.0461(18) -0.0030(13) -0.0055(15) 0.0021(11)
C9 0.0479(18) 0.0387(18) 0.061(2) 0.0006(16) -0.0223(18) 0.0032(13)
C10 0.077(3) 0.049(2) 0.0418(19) 0.0036(16) -0.0249(19) -0.0027(17)
C11 0.072(2) 0.051(2) 0.0378(18) 0.0051(15) -0.0029(17) -0.0057(15)
C12 0.0462(17) 0.0366(15) 0.0346(15) 0.0028(13) -0.0004(14) -0.0025(12)
C13 0.0212(13) 0.0330(15) 0.0299(14) -0.0001(12) 0.0002(11) 0.0038(9)
C14 0.0334(15) 0.0348(15) 0.0346(15) -0.0061(13) 0.0035(13) 0.0030(11)
C15 0.0404(16) 0.0457(18) 0.0302(15) -0.0044(14) 0.0044(13) 0.0046(12)
C16 0.0287(15) 0.0396(16) 0.0385(16) 0.0033(14) 0.0018(13) 0.0053(11)
C17 0.0385(17) 0.0512(19) 0.0389(16) 0.0083(15) 0.0117(14) 0.0046(12)
C18 0.0464(18) 0.0504(19) 0.055(2) 0.0166(16) 0.0101(16) -0.0035(14)
C19 0.0414(17) 0.0370(17) 0.064(2) 0.0069(16) 0.0078(16) -0.0077(12)
C20 0.0365(15) 0.0350(15) 0.0461(17) 0.0020(13) 0.0027(13) -0.0020(12)
C21 0.0242(13) 0.0343(15) 0.0375(15) 0.0020(13) 0.0060(12) 0.0037(10)
C22 0.0223(13) 0.0319(14) 0.0334(14) 0.0001(12) -0.0011(11) 0.0011(10)
C23 0.0299(15) 0.0239(14) 0.0323(14) 0.0029(12) 0.0005(12) 0.0017(9)
C24 0.0340(15) 0.0255(13) 0.0389(16) 0.0012(12) -0.0013(13) -0.0029(10)
C25 0.0328(16) 0.0373(16) 0.0485(18) 0.0000(14) -0.0054(14) -0.0030(11)
C26 0.0341(17) 0.0472(19) 0.066(2) 0.0015(16) -0.0066(16) -0.0080(12)
C27 0.053(2) 0.0475(19) 0.053(2) 0.0019(16) -0.0230(17) -0.0125(14)
C28 0.058(2) 0.0451(18) 0.0400(17) -0.0009(15) -0.0113(16) -0.0110(14)
C29 0.0430(17) 0.0325(16) 0.0351(14) 0.0018(14) -0.0057(14) -0.0036(10)
C30 0.0500(18) 0.0422(16) 0.0279(14) -0.0017(13) 0.0001(14) 0.0006(13)
C31 0.0333(15) 0.0371(15) 0.0330(15) -0.0021(13) 0.0019(13) -0.0010(11)
C32 0.0333(14) 0.0237(13) 0.0294(14) 0.0014(11) 0.0013(12) -0.0006(10)
C33 0.0326(14) 0.0314(14) 0.0295(15) 0.0020(12) 0.0017(12) 0.0031(10)
C34 0.0519(19) 0.0345(16) 0.066(2) 0.0013(16) 0.0276(17) 0.0047(13)
C35 0.073(2) 0.0333(16) 0.055(2) 0.0034(16) 0.0206(19) 0.0176(15)
C36 0.0367(17) 0.059(2) 0.0443(18) -0.0026(16) 0.0027(15) 0.0179(14)
C37 0.0368(19) 0.056(2) 0.130(4) -0.024(2) 0.025(2) -0.0007(14)
C38 0.0402(18) 0.0367(18) 0.113(3) -0.011(2) 0.015(2) 0.0018(13)
C39 0.0255(13) 0.0337(14) 0.0295(14) 0.0020(12) 0.0012(12) 0.0018(10)
C40 0.0376(15) 0.0322(15) 0.0347(15) -0.0024(13) 0.0011(13) 0.0030(11)
C41 0.0440(17) 0.0329(15) 0.0478(18) 0.0094(14) 0.0050(15) 0.0000(12)
C42 0.0522(19) 0.057(2) 0.0365(17) 0.0141(16) 0.0001(15) -0.0072(14)
C43 0.071(2) 0.060(2) 0.0343(17) 0.0037(16) -0.0083(17) -0.0176(17)
C44 0.0480(18) 0.0435(17) 0.0334(15) 0.0044(14) -0.0033(14) -0.0106(13)

loop_
_atom_type_symbol
_atom_type_description
_atom_type_scat_dispersion_real
_atom_type_scat_dispersion_imag
_atom_type_scat_source
C C 0.0181 0.0091 'International Tables Vol C Tables 4.2.6.8 and 6.1.1.4'
H H 0.0000 0.0000 'International Tables Vol C Tables 4.2.6.8 and 6.1.1.4'
P P 0.2955 0.4335 'International Tables Vol C Tables 4.2.6.8 and 6.1.1.4'
Cl Cl 0.3639 0.7018 'International Tables Vol C Tables 4.2.6.8 and 6.1.1.4'
Ni Ni -3.0029 0.5091 'International Tables Vol C Tables 4.2.6.8 and 6.1.1.4'

loop_
_exptl_crystal_face_index_h
_exptl_crystal_face_index_k
_exptl_crystal_face_index_l
_exptl_crystal_face_perp_dist
0.00 1.00 1.00 0.0620
0.00 -1.00 -1.00 0.0640
0.00 -1.00 3.00 0.0190
0.00 1.00 -3.00 0.0220
4.00 1.00 0.00 0.0380
-4.00 -1.00 0.00 0.0410
1.00 0.00 -2.00 0.0420
-1.00 0.00 -2.00 0.0500

loop_
_geom_angle_atom_site_label_1
_geom_angle_atom_site_label_2
_geom_angle_atom_site_label_3
_geom_angle
_geom_angle_site_symmetry_3
P1 Ni1 P2 96.00(3) .
P1 Ni1 Cl1 118.74(3) .
P2 Ni1 Cl1 115.96(3) .
P1 Ni1 Cl1 118.77(3) 8
P2 Ni1 Cl1 116.65(3) 8
Cl1 Ni1 Cl1 92.57(3) 8
Ni1 Cl1 Ni1 86.22(2) 8
C7 P1 C1 103.15(12) .
C7 P1 C13 106.87(12) .
C1 P1 C13 103.87(11) .
C7 P1 Ni1 117.89(9) .
C1 P1 Ni1 116.05(9) .
C13 P1 Ni1 107.83(8) .
C39 P2 C33 100.87(11) .
C39 P2 C32 104.70(12) .
C33 P2 C32 105.12(12) .
C39 P2 Ni1 118.40(9) .
C33 P2 Ni1 114.26(9) .
C32 P2 Ni1 112.01(8) .
C2 C1 C6 117.6(2) .
C2 C1 P1 117.6(2) .
C6 C1 P1 124.8(2) .
C3 C2 C1 121.4(3) .
C3 C2 H2 119.3 .
C1 C2 H2 119.3 .
C2 C3 C4 120.1(3) .
C2 C3 H3 120.0 .
C4 C3 H3 120.0 .
C5 C4 C3 119.4(3) .
C5 C4 H4 120.3 .
C3 C4 H4 120.3 .
C4 C5 C6 120.5(3) .
C4 C5 H5 119.7 .
C6 C5 H5 119.7 .
C5 C6 C1 121.0(3) .
C5 C6 H6 119.5 .
C1 C6 H6 119.5 .
C8 C7 C12 118.1(3) .
C8 C7 P1 124.6(2) .
C12 C7 P1 117.3(2) .
C7 C8 C9 120.7(3) .
C7 C8 H8 119.7 .
C9 C8 H8 119.7 .
C10 C9 C8 120.4(3) .
C10 C9 H9 119.8 .
C8 C9 H9 119.8 .
C9 C10 C11 119.7(3) .
C9 C10 H10 120.1 .
C11 C10 H10 120.1 .
C12 C11 C10 119.9(3) .
C12 C11 H11 120.0 .
C10 C11 H11 120.0 .
C11 C12 C7 121.2(3) .
C11 C12 H12 119.4 .
C7 C12 H12 119.4 .
C22 C13 C14 119.5(2) .
C22 C13 P1 123.1(2) .
C14 C13 P1 116.43(19) .
C15 C14 C13 120.7(2) .
C15 C14 H14 119.6 .
C13 C14 H14 119.6 .
C14 C15 C16 121.6(3) .
C14 C15 H15 119.2 .
C16 C15 H15 119.2 .
C17 C16 C15 121.8(3) .
C17 C16 C21 119.6(3) .
C15 C16 C21 118.6(3) .
C18 C17 C16 121.0(3) .
C18 C17 H17 119.5 .
C16 C17 H17 119.5 .
C17 C18 C19 120.0(3) .
C17 C18 H18 120.0 .
C19 C18 H18 120.0 .
C20 C19 C18 120.7(3) .
C20 C19 H19 119.6 .
C18 C19 H19 119.6 .
C19 C20 C21 120.8(3) .
C19 C20 H20 119.6 .
C21 C20 H20 119.6 .
C16 C21 C22 119.9(2) .
C16 C21 C20 117.8(2) .
C22 C21 C20 122.3(2) .
C13 C22 C21 119.4(2) .
C13 C22 C23 121.2(2) .
C21 C22 C23 119.3(2) .
C32 C23 C24 119.7(2) .
C32 C23 C22 120.4(2) .
C24 C23 C22 119.8(2) .
C25 C24 C29 117.5(3) .
C25 C24 C23 122.7(3) .
C29 C24 C23 119.7(2) .
C26 C25 C24 121.3(3) .
C26 C25 H25 119.3 .
C24 C25 H25 119.3 .
C25 C26 C27 120.9(3) .
C25 C26 H26 119.6 .
C27 C26 H26 119.6 .
C28 C27 C26 119.8(3) .
C28 C27 H27 120.1 .
C26 C27 H27 120.1 .
C27 C28 C29 121.1(3) .
C27 C28 H28 119.5 .
C29 C28 H28 119.5 .
C28 C29 C30 122.1(3) .
C28 C29 C24 119.4(3) .
C30 C29 C24 118.4(2) .
C31 C30 C29 121.4(2) .
C31 C30 H30 119.3 .
C29 C30 H30 119.3 .
C30 C31 C32 121.2(3) .
C30 C31 H31 119.4 .
C32 C31 H31 119.4 .
C23 C32 C31 119.5(2) .
C23 C32 P2 122.10(19) .
C31 C32 P2 117.78(19) .
C38 C33 C34 116.6(3) .
C38 C33 P2 118.9(2) .
C34 C33 P2 124.3(2) .
C33 C34 C35 121.5(3) .
C33 C34 H34A 119.2 .
C35 C34 H34A 119.2 .
C36 C35 C34 120.1(3) .
C36 C35 H35A 119.9 .
C34 C35 H35A 119.9 .
C35 C36 C37 119.2(3) .
C35 C36 H36A 120.4 .
C37 C36 H36A 120.4 .
C36 C37 C38 120.3(3) .
C36 C37 H37A 119.9 .
C38 C37 H37A 119.9 .
C33 C38 C37 122.2(3) .
C33 C38 H38A 118.9 .
C37 C38 H38A 118.9 .
C44 C39 C40 118.6(3) .
C44 C39 P2 118.4(2) .
C40 C39 P2 123.0(2) .
C41 C40 C39 120.8(3) .
C41 C40 H40 119.6 .
C39 C40 H40 119.6 .
C42 C41 C40 120.1(3) .
C42 C41 H41 120.0 .
C40 C41 H41 120.0 .
C41 C42 C43 119.5(3) .
C41 C42 H42 120.3 .
C43 C42 H42 120.3 .
C44 C43 C42 120.4(3) .
C44 C43 H43 119.8 .
C42 C43 H43 119.8 .
C39 C44 C43 120.7(3) .
C39 C44 H44 119.6 .
C43 C44 H44 119.6 .

loop_
_geom_bond_atom_site_label_1
_geom_bond_atom_site_label_2
_geom_bond_distance
_geom_bond_site_symmetry_2
Ni1 P1 2.1981(7) .
Ni1 P2 2.2043(7) .
Ni1 Cl1 2.3591(7) .
Ni1 Cl1 2.3651(8) 8
Cl1 Ni1 2.3650(8) 8
P1 C7 1.826(3) .
P1 C1 1.845(3) .
P1 C13 1.839(3) .
P2 C39 1.831(3) .
P2 C33 1.840(3) .
P2 C32 1.843(3) .
C1 C2 1.395(4) .
C1 C6 1.382(4) .
C2 C3 1.376(4) .
C2 H2 0.9500 .
C3 C4 1.379(4) .
C3 H3 0.9500 .
C4 C5 1.372(4) .
C4 H4 0.9500 .
C5 C6 1.384(4) .
C5 H5 0.9500 .
C6 H6 0.9500 .
C7 C8 1.394(4) .
C7 C12 1.396(4) .
C8 C9 1.387(4) .
C8 H8 0.9500 .
C9 C10 1.375(5) .
C9 H9 0.9500 .
C10 C11 1.390(5) .
C10 H10 0.9500 .
C11 C12 1.378(4) .
C11 H11 0.9500 .
C12 H12 0.9500 .
C13 C22 1.390(4) .
C13 C14 1.429(3) .
C14 C15 1.362(4) .
C14 H14 0.9500 .
C15 C16 1.407(4) .
C15 H15 0.9500 .
C16 C17 1.418(4) .
C16 C21 1.417(4) .
C17 C18 1.360(4) .
C17 H17 0.9500 .
C18 C19 1.399(4) .
C18 H18 0.9500 .
C19 C20 1.376(4) .
C19 H19 0.9500 .
C20 C21 1.423(4) .
C20 H20 0.9500 .
C21 C22 1.440(3) .
C22 C23 1.508(3) .
C23 C32 1.388(3) .
C23 C24 1.430(4) .
C24 C25 1.414(4) .
C24 C29 1.425(4) .
C25 C26 1.368(4) .
C25 H25 0.9500 .
C26 C27 1.396(4) .
C26 H26 0.9500 .
C27 C28 1.361(4) .
C27 H27 0.9500 .
C28 C29 1.416(4) .
C28 H28 0.9500 .
C29 C30 1.408(4) .
C30 C31 1.360(4) .
C30 H30 0.9500 .
C31 C32 1.416(3) .
C31 H31 0.9500 .
C33 C38 1.364(4) .
C33 C34 1.375(4) .
C34 C35 1.391(4) .
C34 H34A 0.9500 .
C35 C36 1.358(5) .
C35 H35A 0.9500 .
C36 C37 1.356(4) .
C36 H36A 0.9500 .
C37 C38 1.380(4) .
C37 H37A 0.9500 .
C38 H38A 0.9500 .
C39 C44 1.383(4) .
C39 C40 1.395(4) .
C40 C41 1.382(4) .
C40 H40 0.9500 .
C41 C42 1.381(4) .
C41 H41 0.9500 .
C42 C43 1.386(4) .
C42 H42 0.9500 .
C43 C44 1.380(4) .
C43 H43 0.9500 .
C44 H44 0.9500 .
